data_2242628
loop_
_publ_author_name
'Steiger, Scott A.'
'Li, Chun'
'Natale, Nicholas R.'

_publ_section_title
;
 Crystal structure of ethyl
 4-[4-(dimethylamino)phenyl]-2,7,7-trimethyl-5-oxo-1,4,5,6,7,8-hexahydroquinoline-3-carboxylate
;
_journal_coeditor_code DS2251
_journal_issue 10
_journal_name_full 'Acta Crystallographica Section E'
_journal_page_first 1417
_journal_page_last 1420
_journal_paper_doi 10.1107/S2056989018011982
_journal_volume 74
_journal_year 2018
_chemical_formula_iupac 'C23 H30 N2 O3'
_chemical_formula_moiety 'C23 H30 N2 O3'
_chemical_formula_sum 'C23 H30 N2 O3'
_chemical_formula_weight 382.49
_chemical_melting_point 240.1
_chemical_name_systematic
;Ethyl
4-[4-(dimethylamino)phenyl]-2,7,7-trimethyl-5-oxo-1,4,5,6,7,8-hexahydroquinoline-3-carboxylate
;
_space_group_crystal_system monoclinic
_space_group_IT_number 14
_space_group_name_Hall '-P 2yn'
_space_group_name_H-M_alt 'P 1 21/n 1'
_symmetry_space_group_name_Hall '-P 2yn'
_symmetry_space_group_name_H-M 'P 1 21/n 1'
_atom_sites_solution_hydrogens mixed
_atom_sites_solution_primary direct
_audit_creation_method
;
Olex2 1.2
(compiled 2017.07.20 svn.r3457 for OlexSys, GUI svn.r5370)
;
_cell_angle_alpha 90
_cell_angle_beta 105.4464(14)
_cell_angle_gamma 90
_cell_formula_units_Z 4
_cell_length_a 9.6834(3)
_cell_length_b 18.2390(5)
_cell_length_c 12.2073(3)
_cell_measurement_reflns_used 9940
_cell_measurement_temperature 100(2)
_cell_measurement_theta_max 31.78
_cell_measurement_theta_min 2.45
_cell_volume 2078.12(10)
_computing_cell_refinement
;
SAINT (Bruker, 2013)
;
_computing_data_collection
;
APEX2 (Bruker, 2013)
;
_computing_data_reduction
;
SAINT (Bruker, 2013)
;
_computing_molecular_graphics
;
<i>OLEX2</i> (Dolomanov <i>et al.</i>,  2009)
;
_computing_publication_material
;
<i>OLEX2</i> (Dolomanov <i>et al.</i>,  2009)
;
_computing_structure_refinement
;
SHELXL2014 (Sheldrick, 2015)
;
_computing_structure_solution
;
SHELXS97 (Sheldrick, 2008)
;
_diffrn_ambient_temperature 99.99
_diffrn_measured_fraction_theta_full 0.999
_diffrn_measured_fraction_theta_max 0.995
_diffrn_measurement_device_type 'Bruker SMART BREEZE CCD'
_diffrn_measurement_method '\f and \w scans'
_diffrn_radiation_type MoK\a
_diffrn_radiation_wavelength 0.71073
_diffrn_reflns_av_R_equivalents 0.0384
_diffrn_reflns_limit_h_max 14
_diffrn_reflns_limit_h_min -13
_diffrn_reflns_limit_k_max 27
_diffrn_reflns_limit_k_min -27
_diffrn_reflns_limit_l_max 18
_diffrn_reflns_limit_l_min -18
_diffrn_reflns_number 48649
_diffrn_reflns_theta_full 25.242
_diffrn_reflns_theta_max 32.054
_diffrn_reflns_theta_min 2.397
_diffrn_standards_number 0
_exptl_absorpt_coefficient_mu 0.081
_exptl_absorpt_correction_T_max 1.0000
_exptl_absorpt_correction_T_min 0.9227
_exptl_absorpt_correction_type multi-scan
_exptl_absorpt_process_details
;
(SADABS; Bruker, 2013)
;
_exptl_crystal_colour yellow
_exptl_crystal_density_diffrn 1.223
_exptl_crystal_description prism
_exptl_crystal_F_000 824
_exptl_crystal_size_max 0.463
_exptl_crystal_size_mid 0.302
_exptl_crystal_size_min 0.256
_refine_diff_density_max 0.560
_refine_diff_density_min -0.213
_refine_ls_extinction_method none
_refine_ls_goodness_of_fit_ref 1.021
_refine_ls_hydrogen_treatment mixed
_refine_ls_matrix_type full
_refine_ls_number_parameters 264
_refine_ls_number_reflns 7211
_refine_ls_number_restraints 0
_refine_ls_restrained_S_all 1.021
_refine_ls_R_factor_all 0.0637
_refine_ls_R_factor_gt 0.0492
_refine_ls_shift/su_max 0.000
_refine_ls_shift/su_mean 0.000
_refine_ls_structure_factor_coef Fsqd
_refine_ls_weighting_details 'w=1/[\s^2^(Fo^2^)+(0.0858P)^2^+0.4034P] where P=(Fo^2^+2Fc^2^)/3'
_refine_ls_weighting_scheme calc
_refine_ls_wR_factor_gt 0.1293
_refine_ls_wR_factor_ref 0.1421
_reflns_number_gt 5703
_reflns_number_total 7211
_reflns_threshold_expression 'I > 2\s(I)'
_cod_data_source_file ds2251sup1.cif
_cod_data_source_block I
_cod_database_code 2242628
_shelx_space_group_comment
;
The symmetry employed for this shelxl refinement is uniquely defined
by the following loop, which should always be used as a source of
symmetry information in preference to the above space-group names.
They are only intended as comments.
;
_shelx_estimated_absorpt_t_min 0.964
_shelx_estimated_absorpt_t_max 0.980

loop_
_space_group_symop_operation_xyz
'x, y, z'
'-x+1/2, y+1/2, -z+1/2'
'-x, -y, -z'
'x-1/2, -y-1/2, z-1/2'

loop_
_atom_site_type_symbol
_atom_site_label
_atom_site_fract_x
_atom_site_fract_y
_atom_site_fract_z
_atom_site_U_iso_or_equiv
_atom_site_adp_type
_atom_site_calc_flag
_atom_site_occupancy
O O1 0.56627(8) 0.18519(4) 0.65486(6) 0.02329(16) Uani d 1
O O2 0.20382(10) 0.48113(4) 0.62250(7) 0.0315(2) Uani d 1
O O3 0.32826(8) 0.40562(4) 0.75768(6) 0.02233(16) Uani d 1
N N1 0.18215(9) 0.30161(5) 0.39338(7) 0.01757(16) Uani d 1
N N2 0.02043(10) 0.12538(5) 0.88241(7) 0.02398(19) Uani d 1
C C2 0.17423(10) 0.35953(5) 0.46481(8) 0.01733(18) Uani d 1
C C3 0.25415(10) 0.35787(5) 0.57458(8) 0.01643(17) Uani d 1
C C4 0.33616(10) 0.28901(5) 0.62517(7) 0.01576(17) Uani d 1
H H4 0.4296 0.3045 0.6776 0.019 Uiso calc 1
C C5 0.48613(10) 0.19197(5) 0.55790(8) 0.01629(17) Uani d 1
C C6 0.51589(10) 0.14782(6) 0.46162(8) 0.01877(18) Uani d 1
H H6A 0.5626 0.1012 0.4928 0.023 Uiso calc 1
H H6B 0.5842 0.1754 0.4297 0.023 Uiso calc 1
C C7 0.38262(11) 0.13022(6) 0.36546(8) 0.01950(19) Uani d 1
C C8 0.30521(11) 0.20264(6) 0.32603(8) 0.01878(18) Uani d 1
H H8A 0.3603 0.2306 0.2824 0.023 Uiso calc 1
H H8B 0.2098 0.1919 0.2744 0.023 Uiso calc 1
C C9 0.28658(10) 0.24911(5) 0.42229(8) 0.01549(17) Uani d 1
C C10 0.36785(10) 0.24286(5) 0.53149(7) 0.01521(17) Uani d 1
C C11 0.28490(13) 0.07753(6) 0.40759(11) 0.0284(2) Uani d 1
H H11A 0.2589 0.0993 0.4727 0.043 Uiso calc 1
H H11B 0.3353 0.0311 0.4306 0.043 Uiso calc 1
H H11C 0.1979 0.0684 0.3464 0.043 Uiso calc 1
C C12 0.42649(14) 0.09541(8) 0.26599(10) 0.0327(3) Uani d 1
H H12A 0.4741 0.0484 0.2901 0.049 Uiso calc 1
H H12B 0.4924 0.1282 0.2412 0.049 Uiso calc 1
H H12C 0.3411 0.0872 0.2029 0.049 Uiso calc 1
C C13 0.07190(12) 0.41868(6) 0.40825(9) 0.0234(2) Uani d 1
H H13A 0.0221 0.4034 0.3309 0.035 Uiso calc 1
H H13B 0.1252 0.4640 0.4053 0.035 Uiso calc 1
H H13C 0.0017 0.4273 0.4517 0.035 Uiso calc 1
C C14 0.25628(11) 0.42135(5) 0.64921(8) 0.01880(18) Uani d 1
C C15 0.32585(12) 0.46169(6) 0.84080(9) 0.0225(2) Uani d 1
H H15A 0.2268 0.4792 0.8323 0.027 Uiso calc 1
H H15B 0.3860 0.5039 0.8316 0.027 Uiso calc 1
C C16 0.38454(12) 0.42620(6) 0.95533(9) 0.0232(2) Uani d 1
H H16A 0.3267 0.3831 0.9614 0.035 Uiso calc 1
H H16B 0.3811 0.4613 1.0153 0.035 Uiso calc 1
H H16C 0.4840 0.4112 0.9637 0.035 Uiso calc 1
C C17 0.25404(10) 0.24552(5) 0.69388(8) 0.01645(17) Uani d 1
C C18 0.12125(11) 0.21446(6) 0.64193(8) 0.02084(19) Uani d 1
H H18 0.0818 0.2208 0.5625 0.025 Uiso calc 1
C C19 0.04507(12) 0.17457(6) 0.70303(8) 0.0224(2) Uani d 1
H H19 -0.0452 0.1543 0.6648 0.027 Uiso calc 1
C C20 0.09936(11) 0.16371(5) 0.82071(8) 0.01958(19) Uani d 1
C C21 0.23303(11) 0.19489(6) 0.87312(8) 0.0213(2) Uani d 1
H H21 0.2733 0.1884 0.9524 0.026 Uiso calc 1
C C22 0.30727(11) 0.23512(6) 0.81049(8) 0.01973(19) Uani d 1
H H22 0.3970 0.2561 0.8484 0.024 Uiso calc 1
C C23 -0.08672(14) 0.07366(7) 0.82229(10) 0.0311(2) Uani d 1
H H23A -0.1338(9) 0.0513(5) 0.8755(5) 0.047 Uiso d 1
H H23B -0.0408(5) 0.0356(5) 0.7881(8) 0.047 Uiso d 1
H H23C -0.1578(9) 0.0993(3) 0.7628(8) 0.047 Uiso d 1
C C24 0.09169(14) 0.10629(7) 0.99913(9) 0.0295(2) Uani d 1
H H24A 0.0239 0.0812 1.0333 0.044 Uiso calc 1
H H24B 0.1265 0.1510 1.0422 0.044 Uiso calc 1
H H24C 0.1728 0.0738 1.0007 0.044 Uiso calc 1
H H1 0.1367(16) 0.3063(8) 0.3211(13) 0.029(4) Uiso d 1

loop_
_atom_site_aniso_label
_atom_site_aniso_U_11
_atom_site_aniso_U_22
_atom_site_aniso_U_33
_atom_site_aniso_U_12
_atom_site_aniso_U_13
_atom_site_aniso_U_23
O1 0.0214(3) 0.0261(4) 0.0175(3) 0.0058(3) -0.0032(3) -0.0014(3)
O2 0.0422(5) 0.0195(4) 0.0272(4) 0.0107(3) -0.0006(3) -0.0023(3)
O3 0.0275(4) 0.0178(3) 0.0185(3) 0.0034(3) 0.0006(3) -0.0048(2)
N1 0.0173(4) 0.0179(4) 0.0144(3) 0.0033(3) -0.0012(3) 0.0002(3)
N2 0.0277(5) 0.0273(5) 0.0197(4) 0.0008(4) 0.0111(3) 0.0017(3)
C2 0.0162(4) 0.0156(4) 0.0188(4) 0.0010(3) 0.0021(3) 0.0005(3)
C3 0.0162(4) 0.0149(4) 0.0170(4) 0.0013(3) 0.0024(3) -0.0007(3)
C4 0.0160(4) 0.0153(4) 0.0139(4) 0.0011(3) 0.0004(3) -0.0007(3)
C5 0.0149(4) 0.0160(4) 0.0166(4) 0.0001(3) 0.0019(3) -0.0002(3)
C6 0.0150(4) 0.0217(4) 0.0185(4) 0.0032(3) 0.0024(3) -0.0015(3)
C7 0.0174(4) 0.0210(4) 0.0184(4) 0.0027(3) 0.0019(3) -0.0040(3)
C8 0.0191(4) 0.0215(4) 0.0141(4) 0.0026(3) 0.0016(3) -0.0018(3)
C9 0.0146(4) 0.0156(4) 0.0153(4) 0.0004(3) 0.0023(3) 0.0008(3)
C10 0.0154(4) 0.0147(4) 0.0143(4) 0.0006(3) 0.0019(3) 0.0004(3)
C11 0.0264(5) 0.0193(5) 0.0365(6) -0.0039(4) 0.0034(4) -0.0031(4)
C12 0.0304(6) 0.0408(7) 0.0234(5) 0.0129(5) 0.0013(4) -0.0119(4)
C13 0.0216(5) 0.0202(5) 0.0244(5) 0.0064(4) -0.0008(4) 0.0019(4)
C14 0.0173(4) 0.0180(4) 0.0199(4) 0.0006(3) 0.0027(3) -0.0015(3)
C15 0.0243(5) 0.0191(4) 0.0227(4) 0.0003(4) 0.0036(4) -0.0073(3)
C16 0.0222(5) 0.0260(5) 0.0215(4) -0.0034(4) 0.0059(4) -0.0051(4)
C17 0.0186(4) 0.0153(4) 0.0146(4) 0.0022(3) 0.0028(3) -0.0015(3)
C18 0.0236(5) 0.0236(5) 0.0140(4) -0.0035(4) 0.0028(3) -0.0013(3)
C19 0.0242(5) 0.0256(5) 0.0174(4) -0.0043(4) 0.0055(4) -0.0021(3)
C20 0.0242(5) 0.0181(4) 0.0181(4) 0.0033(4) 0.0087(4) -0.0001(3)
C21 0.0237(5) 0.0252(5) 0.0143(4) 0.0044(4) 0.0037(3) 0.0016(3)
C22 0.0192(4) 0.0220(5) 0.0157(4) 0.0026(3) 0.0007(3) 0.0001(3)
C23 0.0338(6) 0.0328(6) 0.0318(6) -0.0069(5) 0.0173(5) -0.0015(4)
C24 0.0344(6) 0.0346(6) 0.0225(5) 0.0059(5) 0.0129(4) 0.0078(4)

loop_
_atom_type_symbol
_atom_type_description
_atom_type_scat_dispersion_real
_atom_type_scat_dispersion_imag
_atom_type_scat_source
C C 0.0033 0.0016 'International Tables Vol C Tables 4.2.6.8 and 6.1.1.4'
H H 0.0000 0.0000 'International Tables Vol C Tables 4.2.6.8 and 6.1.1.4'
N N 0.0061 0.0033 'International Tables Vol C Tables 4.2.6.8 and 6.1.1.4'
O O 0.0106 0.0060 'International Tables Vol C Tables 4.2.6.8 and 6.1.1.4'

loop_
_geom_angle_atom_site_label_1
_geom_angle_atom_site_label_2
_geom_angle_atom_site_label_3
_geom_angle
C14 O3 C15 115.89(8)
C2 N1 H1 117.4(10)
C9 N1 C2 122.15(8)
C9 N1 H1 117.7(10)
C20 N2 C23 118.30(9)
C20 N2 C24 117.70(10)
C23 N2 C24 115.49(9)
N1 C2 C13 113.49(8)
C3 C2 N1 119.47(8)
C3 C2 C13 127.03(9)
C2 C3 C4 121.07(8)
C2 C3 C14 120.30(9)
C14 C3 C4 118.53(8)
C3 C4 H4 108.1
C10 C4 C3 109.87(7)
C10 C4 H4 108.1
C10 C4 C17 111.50(7)
C17 C4 C3 111.08(8)
C17 C4 H4 108.1
O1 C5 C6 119.28(8)
O1 C5 C10 122.46(9)
C10 C5 C6 118.20(8)
C5 C6 H6A 108.7
C5 C6 H6B 108.7
C5 C6 C7 114.28(8)
H6A C6 H6B 107.6
C7 C6 H6A 108.7
C7 C6 H6B 108.7
C6 C7 C8 107.60(8)
C6 C7 C11 110.16(9)
C11 C7 C8 110.63(9)
C12 C7 C6 109.94(9)
C12 C7 C8 108.97(9)
C12 C7 C11 109.50(9)
C7 C8 H8A 109.0
C7 C8 H8B 109.0
H8A C8 H8B 107.8
C9 C8 C7 113.11(8)
C9 C8 H8A 109.0
C9 C8 H8B 109.0
N1 C9 C8 115.37(8)
C10 C9 N1 120.40(8)
C10 C9 C8 124.20(8)
C5 C10 C4 119.80(8)
C9 C10 C4 120.82(8)
C9 C10 C5 119.38(8)
C7 C11 H11A 109.5
C7 C11 H11B 109.5
C7 C11 H11C 109.5
H11A C11 H11B 109.5
H11A C11 H11C 109.5
H11B C11 H11C 109.5
C7 C12 H12A 109.5
C7 C12 H12B 109.5
C7 C12 H12C 109.5
H12A C12 H12B 109.5
H12A C12 H12C 109.5
H12B C12 H12C 109.5
C2 C13 H13A 109.5
C2 C13 H13B 109.5
C2 C13 H13C 109.5
H13A C13 H13B 109.5
H13A C13 H13C 109.5
H13B C13 H13C 109.5
O2 C14 O3 121.65(9)
O2 C14 C3 127.36(9)
O3 C14 C3 110.99(8)
O3 C15 H15A 110.5
O3 C15 H15B 110.5
O3 C15 C16 105.94(8)
H15A C15 H15B 108.7
C16 C15 H15A 110.5
C16 C15 H15B 110.5
C15 C16 H16A 109.5
C15 C16 H16B 109.5
C15 C16 H16C 109.5
H16A C16 H16B 109.5
H16A C16 H16C 109.5
H16B C16 H16C 109.5
C18 C17 C4 120.98(8)
C22 C17 C4 121.92(9)
C22 C17 C18 117.10(9)
C17 C18 H18 119.1
C19 C18 C17 121.80(9)
C19 C18 H18 119.1
C18 C19 H19 119.5
C18 C19 C20 121.05(10)
C20 C19 H19 119.5
N2 C20 C19 120.83(10)
N2 C20 C21 121.91(9)
C21 C20 C19 117.22(9)
C20 C21 H21 119.6
C22 C21 C20 120.85(9)
C22 C21 H21 119.6
C17 C22 H22 119.0
C21 C22 C17 121.97(9)
C21 C22 H22 119.0
N2 C23 H23A 109.5
N2 C23 H23B 109.5
N2 C23 H23C 109.5
H23A C23 H23B 109.5
H23A C23 H23C 109.4
H23B C23 H23C 109.5
N2 C24 H24A 109.5
N2 C24 H24B 109.5
N2 C24 H24C 109.5
H24A C24 H24B 109.5
H24A C24 H24C 109.5
H24B C24 H24C 109.5

loop_
_geom_bond_atom_site_label_1
_geom_bond_atom_site_label_2
_geom_bond_distance
O1 C5 1.2367(11)
O2 C14 1.2103(12)
O3 C14 1.3527(12)
O3 C15 1.4451(12)
N1 C2 1.3849(12)
N1 C9 1.3690(12)
N1 H1 0.879(15)
N2 C20 1.3953(13)
N2 C23 1.4489(16)
N2 C24 1.4505(14)
C2 C3 1.3575(12)
C2 C13 1.5028(13)
C3 C4 1.5259(13)
C3 C14 1.4700(13)
C4 H4 1.0000
C4 C10 1.5157(13)
C4 C17 1.5233(13)
C5 C6 1.5143(13)
C5 C10 1.4425(13)
C6 H6A 0.9900
C6 H6B 0.9900
C6 C7 1.5296(13)
C7 C8 1.5317(14)
C7 C11 1.5306(16)
C7 C12 1.5272(15)
C8 H8A 0.9900
C8 H8B 0.9900
C8 C9 1.4982(13)
C9 C10 1.3603(12)
C11 H11A 0.9800
C11 H11B 0.9800
C11 H11C 0.9800
C12 H12A 0.9800
C12 H12B 0.9800
C12 H12C 0.9800
C13 H13A 0.9800
C13 H13B 0.9800
C13 H13C 0.9800
C15 H15A 0.9900
C15 H15B 0.9900
C15 C16 1.5078(15)
C16 H16A 0.9800
C16 H16B 0.9800
C16 H16C 0.9800
C17 C18 1.3936(14)
C17 C22 1.3917(13)
C18 H18 0.9500
C18 C19 1.3867(14)
C19 H19 0.9500
C19 C20 1.4061(14)
C20 C21 1.4024(15)
C21 H21 0.9500
C21 C22 1.3903(14)
C22 H22 0.9500
C23 H23A 0.976(10)
C23 H23B 0.976(10)
C23 H23C 0.976(10)
C24 H24A 0.9800
C24 H24B 0.9800
C24 H24C 0.9800

loop_
_geom_hbond_atom_site_label_D
_geom_hbond_atom_site_label_H
_geom_hbond_atom_site_label_A
_geom_hbond_site_symmetry_A
_geom_hbond_distance_DH
_geom_hbond_distance_HA
_geom_hbond_distance_DA
_geom_hbond_angle_DHA
N1 H1 O1 4_565 0.879(15) 1.968(15) 2.8380(11) 170.6(14)
C13 H13C O2 3_566 0.98 2.57 3.1741(15) 120

loop_
_geom_torsion_atom_site_label_1
_geom_torsion_atom_site_label_2
_geom_torsion_atom_site_label_3
_geom_torsion_atom_site_label_4
_geom_torsion
O1 C5 C6 C7 151.47(9)
O1 C5 C10 C4 -1.56(14)
O1 C5 C10 C9 178.01(9)
N1 C2 C3 C4 -8.68(14)
N1 C2 C3 C14 175.02(9)
N1 C9 C10 C4 5.51(14)
N1 C9 C10 C5 -174.06(9)
N2 C20 C21 C22 -177.63(9)
C2 N1 C9 C8 -164.12(9)
C2 N1 C9 C10 14.20(14)
C2 C3 C4 C10 24.82(12)
C2 C3 C4 C17 -99.03(10)
C2 C3 C14 O2 -7.65(17)
C2 C3 C14 O3 172.85(9)
C3 C4 C10 C5 156.41(8)
C3 C4 C10 C9 -23.16(12)
C3 C4 C17 C18 63.85(11)
C3 C4 C17 C22 -115.98(10)
C4 C3 C14 O2 175.96(11)
C4 C3 C14 O3 -3.55(12)
C4 C17 C18 C19 179.87(9)
C4 C17 C22 C21 -179.42(9)
C5 C6 C7 C8 53.46(11)
C5 C6 C7 C11 -67.23(11)
C5 C6 C7 C12 172.01(9)
C6 C5 C10 C4 -178.95(8)
C6 C5 C10 C9 0.63(13)
C6 C7 C8 C9 -48.04(11)
C7 C8 C9 N1 -160.24(8)
C7 C8 C9 C10 21.50(14)
C8 C9 C10 C4 -176.32(9)
C8 C9 C10 C5 4.11(14)
C9 N1 C2 C3 -12.50(14)
C9 N1 C2 C13 168.16(9)
C10 C4 C17 C18 -59.06(11)
C10 C4 C17 C22 121.10(10)
C10 C5 C6 C7 -31.05(12)
C11 C7 C8 C9 72.35(11)
C12 C7 C8 C9 -167.21(9)
C13 C2 C3 C4 170.56(10)
C13 C2 C3 C14 -5.74(16)
C14 O3 C15 C16 168.44(9)
C14 C3 C4 C10 -158.81(8)
C14 C3 C4 C17 77.33(11)
C15 O3 C14 O2 6.08(15)
C15 O3 C14 C3 -174.38(8)
C17 C4 C10 C5 -79.98(10)
C17 C4 C10 C9 100.45(10)
C17 C18 C19 C20 -0.10(16)
C18 C17 C22 C21 0.74(15)
C18 C19 C20 N2 178.09(10)
C18 C19 C20 C21 0.06(15)
C19 C20 C21 C22 0.38(15)
C20 C21 C22 C17 -0.81(16)
C22 C17 C18 C19 -0.29(15)
C23 N2 C20 C19 23.89(15)
C23 N2 C20 C21 -158.17(10)
C24 N2 C20 C19 170.49(10)
C24 N2 C20 C21 -11.57(15)

_cod_database_fobs_code 2242628
